data_1514475
loop_
_publ_author_name
'Urabe, Daisuke'
'Nagatomo, Masanori'
'Hagiwara, Koji'
'Masuda, Kengo'
'Inoue, Masayuki'

_publ_section_title
;
 Symmetry-driven synthesis of 9-demethyl-10,15-dideoxyryanodol
;
_journal_issue 4
_journal_name_full 'Chemical Science'
_journal_page_first 1615
_journal_paper_doi 10.1039/c3sc00023k
_journal_volume 4
_journal_year 2013
_chemical_formula_sum 'C19 H32 O7'
_chemical_formula_weight 372.45
_space_group_crystal_system monoclinic
_space_group_IT_number 14
_space_group_name_Hall '-P 2ybc'
_space_group_name_H-M_alt 'P 1 21/c 1'
_symmetry_space_group_name_Hall '-P 2ybc'
_symmetry_space_group_name_H-M 'P 1 21/c 1'
_atom_sites_solution_hydrogens geom
_atom_sites_solution_primary direct
_atom_sites_solution_secondary difmap
_cell_angle_alpha 90
_cell_angle_beta 94.071(2)
_cell_angle_gamma 90
_cell_formula_units_Z 4
_cell_length_a 9.1857(14)
_cell_length_b 10.7306(16)
_cell_length_c 17.807(3)
_cell_measurement_reflns_used 2101
_cell_measurement_temperature 93.0(2)
_cell_measurement_theta_max 25.0241
_cell_measurement_theta_min 2.9233
_cell_volume 1750.8(5)
_computing_cell_refinement 'SAINT V8.26A (Bruker AXS Inc., 2012)'
_computing_data_collection 'Bruker SMART APEXII ULTRA'
_computing_data_reduction 'SAINT V8.26A (Bruker AXS Inc., 2012)'
_computing_molecular_graphics 'XSHELL V6.3.1 (Bruker AXS)'
_computing_publication_material 'Generate Report (Bruker AXS)'
_computing_structure_refinement 'SHELXL-97 (Sheldrick, 2008)'
_computing_structure_solution 'SHELXS-97 (Sheldrick, 2008)'
_diffrn_ambient_temperature 93.0(2)
_diffrn_detector_area_resol_mean 8.3333
_diffrn_measured_fraction_theta_full 0.997
_diffrn_measured_fraction_theta_max 0.997
_diffrn_measurement_device_type 'Bruker D8 goniometer'
_diffrn_measurement_method 'omega scans'
_diffrn_radiation_monochromator 'Bruker Helios, a multilayered conforcal mirror'
_diffrn_radiation_type MoK\a
_diffrn_radiation_wavelength 0.71073
_diffrn_reflns_av_R_equivalents 0.0352
_diffrn_reflns_av_sigmaI/netI 0.0438
_diffrn_reflns_limit_h_max 11
_diffrn_reflns_limit_h_min -10
_diffrn_reflns_limit_k_max 12
_diffrn_reflns_limit_k_min -11
_diffrn_reflns_limit_l_max 21
_diffrn_reflns_limit_l_min -20
_diffrn_reflns_number 8411
_diffrn_reflns_theta_full 25.39
_diffrn_reflns_theta_max 25.39
_diffrn_reflns_theta_min 2.22
_diffrn_source 'rotating-anode X-ray tube'
_diffrn_source_type 'Bruker Tourbo X-ray source'
_exptl_absorpt_coefficient_mu 0.106
_exptl_absorpt_correction_T_max 0.99
_exptl_absorpt_correction_T_min 0.85
_exptl_absorpt_correction_type multi-scan
_exptl_absorpt_process_details 'SADABS V2012/1 (Bruker AXS Inc.)'
_exptl_crystal_density_diffrn 1.413
_exptl_crystal_density_method 'not measured'
_exptl_crystal_F_000 808
_exptl_crystal_size_max 0.140
_exptl_crystal_size_mid 0.120
_exptl_crystal_size_min 0.100
_refine_diff_density_max 0.340
_refine_diff_density_min -0.240
_refine_ls_extinction_method none
_refine_ls_goodness_of_fit_ref 1.052
_refine_ls_hydrogen_treatment refall
_refine_ls_matrix_type full
_refine_ls_number_parameters 363
_refine_ls_number_reflns 3195
_refine_ls_number_restraints 0
_refine_ls_restrained_S_all 1.052
_refine_ls_R_factor_all 0.0522
_refine_ls_R_factor_gt 0.0394
_refine_ls_shift/su_max 0.000
_refine_ls_shift/su_mean 0.000
_refine_ls_structure_factor_coef Fsqd
_refine_ls_weighting_details 'calc w=1/[\s^2^(Fo^2^)+(0.0426P)^2^+0.5543P] where P=(Fo^2^+2Fc^2^)/3'
_refine_ls_weighting_scheme calc
_refine_ls_wR_factor_gt 0.0907
_refine_ls_wR_factor_ref 0.0967
_reflns_number_gt 2582
_reflns_number_total 3195
_reflns_threshold_expression >2sigma(I)
_cod_data_source_file c3sc00023k.txt
_cod_data_source_block I
_cod_database_code 1514475

loop_
_space_group_symop_operation_xyz
'x, y, z'
'-x, y+1/2, -z+1/2'
'-x, -y, -z'
'x, -y-1/2, z-1/2'

loop_
_atom_site_type_symbol
_atom_site_label
_atom_site_fract_x
_atom_site_fract_y
_atom_site_fract_z
_atom_site_U_iso_or_equiv
_atom_site_adp_type
_atom_site_calc_flag
_atom_site_occupancy
O O2 0.65254(13) 0.22743(11) -0.03955(7) 0.0139(3) Uani d 1
O O3 0.75749(14) -0.01611(10) 0.05593(7) 0.0135(3) Uani d 1
O O5 0.96199(15) 0.01695(11) 0.16009(7) 0.0146(3) Uani d 1
O O1 0.36765(13) 0.14535(11) 0.07577(7) 0.0132(3) Uani d 1
O O8 0.76941(13) 0.28886(10) 0.22592(6) 0.0124(3) Uani d 1
O O6 0.58971(14) 0.00876(12) 0.17693(7) 0.0149(3) Uani d 1
C C26 0.9705(2) 0.18818(19) 0.02769(11) 0.0148(4) Uani d 1
C C27 0.4673(2) 0.24413(18) 0.21291(10) 0.0148(4) Uani d 1
C C9 0.86313(18) 0.19466(16) 0.08838(9) 0.0116(4) Uani d 1
C C10 1.0591(2) 0.21373(18) 0.20496(10) 0.0148(4) Uani d 1
C C11 0.56735(19) 0.23426(15) 0.14794(9) 0.0113(4) Uani d 1
C C12 0.66454(19) 0.11697(15) 0.15641(9) 0.0112(4) Uani d 1
C C13 0.69209(19) 0.33108(16) 0.15740(9) 0.0118(4) Uani d 1
C C14 0.60299(19) 0.15655(16) 0.02085(9) 0.0117(4) Uani d 1
C C15 0.8027(2) 0.32802(16) 0.09726(10) 0.0125(4) Uani d 1
C C16 0.79494(19) 0.15702(15) 0.21300(9) 0.0119(4) Uani d 1
C C17 0.3490(2) 0.32768(18) -0.04431(10) 0.0158(4) Uani d 1
C C18 0.4375(2) 0.34942(16) 0.03082(10) 0.0133(4) Uani d 1
C C19 0.92863(19) 0.14852(15) 0.16607(9) 0.0121(4) Uani d 1
C C20 1.0927(2) 0.15617(19) 0.28301(10) 0.0182(4) Uani d 1
C C21 0.49106(19) 0.22655(15) 0.06747(9) 0.0121(4) Uani d 1
C C22 0.9594(2) 0.15526(19) 0.33015(10) 0.0183(4) Uani d 1
C C23 0.8226(2) 0.09689(18) 0.28903(10) 0.0157(4) Uani d 1
C C24 0.3480(2) 0.42822(18) 0.08163(11) 0.0165(4) Uani d 1
C C25 0.72547(19) 0.10922(15) 0.07715(9) 0.0106(4) Uani d 1
O O9W 0.74863(14) 0.06079(13) 0.85282(7) 0.0157(3) Uani d 1
H H2 0.5548(19) 0.0842(17) -0.0012(10) 0.009(4) Uiso d 1
H H1 0.525(2) 0.3972(16) 0.0185(9) 0.010(4) Uiso d 1
H H18 0.936(2) 0.2429(17) 0.3433(10) 0.012(5) Uiso d 1
H H3 0.406(2) 0.4590(16) 0.1246(10) 0.008(4) Uiso d 1
H H7 0.328(2) 0.405(2) -0.0694(11) 0.022(5) Uiso d 1
H H9 0.6568(19) 0.4169(17) 0.1675(9) 0.009(4) Uiso d 1
H H14 1.040(2) 0.3007(18) 0.2094(10) 0.015(5) Uiso d 1
H H17 1.129(2) 0.0690(18) 0.2774(10) 0.018(5) Uiso d 1
H H11 0.885(2) 0.3849(17) 0.1135(10) 0.014(5) Uiso d 1
H H4 0.268(2) 0.3788(18) 0.0993(10) 0.018(5) Uiso d 1
H H6 0.253(2) 0.2908(18) -0.0366(11) 0.022(5) Uiso d 1
H H10 0.759(2) 0.3538(16) 0.0480(11) 0.015(5) Uiso d 1
H H5 0.307(2) 0.4982(18) 0.0521(11) 0.020(5) Uiso d 1
H H16 1.170(2) 0.2037(18) 0.3106(10) 0.017(5) Uiso d 1
H H15 1.144(2) 0.2068(16) 0.1766(10) 0.011(5) Uiso d 1
H H20 0.839(2) 0.0071(19) 0.2813(10) 0.017(5) Uiso d 1
H H19 0.736(2) 0.1061(18) 0.3182(10) 0.019(5) Uiso d 1
H H13 1.053(2) 0.2417(19) 0.0407(11) 0.024(6) Uiso d 1
H H8 0.524(2) 0.2275(18) 0.2593(12) 0.024(5) Uiso d 1
H H12 0.928(2) 0.213(2) -0.0202(13) 0.032(6) Uiso d 1
H H23 0.982(2) 0.1118(18) 0.3789(11) 0.021(5) Uiso d 1
H H28 0.840(3) -0.033(2) 0.0878(13) 0.035(6) Uiso d 1
H H27 0.336(3) 0.120(2) 0.0302(13) 0.037(7) Uiso d 1
H H21 0.733(3) 0.106(2) 0.8102(14) 0.040(7) Uiso d 1
H H25 0.427(2) 0.326(2) 0.2174(12) 0.035(6) Uiso d 1
H H29 1.052(3) 0.006(2) 0.1542(13) 0.042(7) Uiso d 1
H H26 0.621(2) -0.051(2) 0.1522(12) 0.032(7) Uiso d 1
H H24 0.390(3) 0.185(2) 0.2088(13) 0.043(7) Uiso d 1
H H22 0.680(3) 0.005(3) 0.8545(15) 0.064(9) Uiso d 1
H H30 0.400(2) 0.2768(18) -0.0780(11) 0.021(5) Uiso d 1
H H32 1.008(2) 0.106(2) 0.0213(11) 0.032(6) Uiso d 1
H H31 0.689(2) 0.173(2) -0.0727(13) 0.035(6) Uiso d 1

loop_
_atom_site_aniso_label
_atom_site_aniso_U_11
_atom_site_aniso_U_22
_atom_site_aniso_U_33
_atom_site_aniso_U_12
_atom_site_aniso_U_13
_atom_site_aniso_U_23
O2 0.0171(7) 0.0150(7) 0.0100(6) 0.0017(5) 0.0040(5) 0.0007(5)
O3 0.0155(7) 0.0089(6) 0.0159(7) 0.0029(5) 0.0001(5) -0.0032(5)
O5 0.0143(7) 0.0117(6) 0.0180(7) 0.0032(5) 0.0021(5) -0.0004(5)
O1 0.0114(7) 0.0149(7) 0.0135(7) -0.0041(5) 0.0014(5) -0.0004(5)
O8 0.0148(7) 0.0115(6) 0.0107(6) 0.0013(5) -0.0008(5) -0.0009(5)
O6 0.0171(7) 0.0098(6) 0.0184(7) -0.0032(5) 0.0053(5) 0.0013(5)
C26 0.0111(10) 0.0195(11) 0.0142(10) -0.0006(8) 0.0040(7) -0.0007(8)
C27 0.0140(10) 0.0158(10) 0.0149(10) 0.0022(8) 0.0019(8) -0.0020(8)
C9 0.0105(9) 0.0128(9) 0.0116(9) -0.0011(7) 0.0018(7) 0.0004(7)
C10 0.0124(10) 0.0169(10) 0.0152(9) -0.0008(8) 0.0022(7) -0.0016(7)
C11 0.0118(9) 0.0106(9) 0.0118(9) 0.0004(7) 0.0026(7) -0.0014(7)
C12 0.0127(9) 0.0091(9) 0.0121(9) -0.0010(7) 0.0027(7) 0.0021(7)
C13 0.0141(9) 0.0102(9) 0.0109(9) 0.0011(7) -0.0006(7) -0.0011(7)
C14 0.0127(9) 0.0110(9) 0.0118(9) -0.0027(7) 0.0022(7) -0.0026(7)
C15 0.0138(9) 0.0105(9) 0.0131(9) -0.0021(7) 0.0000(7) 0.0006(7)
C16 0.0138(9) 0.0079(9) 0.0141(9) 0.0008(7) 0.0021(7) -0.0001(7)
C17 0.0156(10) 0.0146(10) 0.0171(10) 0.0017(8) -0.0009(8) 0.0011(8)
C18 0.0129(9) 0.0124(9) 0.0150(9) -0.0001(8) 0.0031(7) 0.0001(7)
C19 0.0135(9) 0.0092(9) 0.0136(9) 0.0007(7) 0.0024(7) 0.0002(7)
C20 0.0151(10) 0.0226(11) 0.0163(10) 0.0011(9) -0.0030(8) -0.0016(8)
C21 0.0117(9) 0.0116(9) 0.0130(9) -0.0019(7) 0.0016(7) -0.0013(7)
C22 0.0216(11) 0.0214(11) 0.0113(10) 0.0050(8) -0.0025(8) 0.0005(8)
C23 0.0177(10) 0.0162(10) 0.0136(10) 0.0025(8) 0.0035(8) 0.0021(7)
C24 0.0171(10) 0.0157(10) 0.0168(10) 0.0028(8) 0.0018(8) 0.0010(8)
C25 0.0112(9) 0.0090(8) 0.0120(9) 0.0006(7) 0.0028(7) -0.0021(7)
O9W 0.0177(7) 0.0156(7) 0.0142(7) -0.0013(6) 0.0039(5) 0.0022(6)

loop_
_atom_type_symbol
_atom_type_description
_atom_type_scat_dispersion_real
_atom_type_scat_dispersion_imag
_atom_type_scat_source
C C 0.0033 0.0016 'International Tables Vol C Tables 4.2.6.8 and 6.1.1.4'
H H 0.0000 0.0000 'International Tables Vol C Tables 4.2.6.8 and 6.1.1.4'
O O 0.0106 0.0060 'International Tables Vol C Tables 4.2.6.8 and 6.1.1.4'

loop_
_geom_angle_atom_site_label_1
_geom_angle_atom_site_label_2
_geom_angle_atom_site_label_3
_geom_angle
C14 O2 H31 107.2(13)
C25 O3 H28 101.3(14)
C19 O5 H29 111.0(16)
C21 O1 H27 107.4(15)
C13 O8 C16 104.30(12)
C12 O6 H26 107.5(15)
C9 C26 H13 109.9(12)
C9 C26 H12 112.5(13)
H13 C26 H12 108.3(17)
C9 C26 H32 112.7(13)
H13 C26 H32 106.9(18)
H12 C26 H32 106.3(18)
C11 C27 H8 108.6(12)
C11 C27 H25 112.4(13)
H8 C27 H25 106.6(17)
C11 C27 H24 112.3(14)
H8 C27 H24 107.2(18)
H25 C27 H24 109.4(19)
C26 C9 C15 111.81(14)
C26 C9 C19 112.99(15)
C15 C9 C19 108.88(13)
C26 C9 C25 116.32(14)
C15 C9 C25 105.25(13)
C19 C9 C25 100.72(13)
C19 C10 C20 109.33(15)
C19 C10 H14 110.4(11)
C20 C10 H14 110.2(11)
C19 C10 H15 111.7(11)
C20 C10 H15 109.0(11)
H14 C10 H15 106.2(15)
C27 C11 C12 110.87(14)
C27 C11 C13 110.55(14)
C12 C11 C13 96.78(13)
C27 C11 C21 116.44(15)
C12 C11 C21 105.47(13)
C13 C11 C21 114.75(13)
O6 C12 C11 114.03(14)
O6 C12 C25 113.82(13)
C11 C12 C25 101.39(13)
O6 C12 C16 115.02(13)
C11 C12 C16 104.42(13)
C25 C12 C16 106.83(13)
O8 C13 C15 105.92(14)
O8 C13 C11 101.41(13)
C15 C13 C11 115.70(14)
O8 C13 H9 106.5(10)
C15 C13 H9 112.8(10)
C11 C13 H9 113.1(10)
O2 C14 C25 114.31(14)
O2 C14 C21 113.86(14)
C25 C14 C21 106.95(13)
O2 C14 H2 106.6(10)
C25 C14 H2 107.0(10)
C21 C14 H2 107.7(10)
C13 C15 C9 110.65(14)
C13 C15 H11 108.1(10)
C9 C15 H11 109.1(11)
C13 C15 H10 111.9(11)
C9 C15 H10 107.2(10)
H11 C15 H10 109.9(14)
O8 C16 C23 107.06(13)
O8 C16 C19 106.73(13)
C23 C16 C19 111.93(15)
O8 C16 C12 104.10(13)
C23 C16 C12 122.17(15)
C19 C16 C12 103.74(13)
C18 C17 H7 110.5(12)
C18 C17 H6 111.3(11)
H7 C17 H6 105.4(17)
C18 C17 H30 112.4(12)
H7 C17 H30 107.1(16)
H6 C17 H30 109.9(16)
C24 C18 C17 109.15(15)
C24 C18 C21 113.24(15)
C17 C18 C21 111.96(14)
C24 C18 H1 109.0(10)
C17 C18 H1 105.9(10)
C21 C18 H1 107.3(10)
O5 C19 C10 108.62(14)
O5 C19 C16 106.20(13)
C10 C19 C16 111.19(14)
O5 C19 C9 108.43(13)
C10 C19 C9 120.37(14)
C16 C19 C9 101.06(13)
C10 C20 C22 112.44(16)
C10 C20 H17 109.5(11)
C22 C20 H17 109.4(11)
C10 C20 H16 109.7(11)
C22 C20 H16 108.0(11)
H17 C20 H16 107.7(16)
O1 C21 C18 109.33(14)
O1 C21 C11 104.10(13)
C18 C21 C11 117.15(14)
O1 C21 C14 108.40(13)
C18 C21 C14 112.99(14)
C11 C21 C14 104.22(13)
C20 C22 C23 113.48(15)
C20 C22 H18 108.6(10)
C23 C22 H18 108.1(11)
C20 C22 H23 110.9(11)
C23 C22 H23 109.6(11)
H18 C22 H23 105.8(15)
C16 C23 C22 109.44(15)
C16 C23 H20 108.1(11)
C22 C23 H20 109.8(11)
C16 C23 H19 109.8(11)
C22 C23 H19 111.8(11)
H20 C23 H19 107.8(15)
C18 C24 H3 111.9(10)
C18 C24 H4 110.0(11)
H3 C24 H4 108.6(15)
C18 C24 H5 108.1(11)
H3 C24 H5 109.6(15)
H4 C24 H5 108.6(16)
O3 C25 C14 106.99(13)
O3 C25 C12 112.51(13)
C14 C25 C12 106.24(13)
O3 C25 C9 113.88(13)
C14 C25 C9 115.92(14)
C12 C25 C9 101.08(13)
H21 O9W H22 109.(2)

loop_
_geom_bond_atom_site_label_1
_geom_bond_atom_site_label_2
_geom_bond_distance
O2 C14 1.418(2)
O2 H31 0.91(2)
O3 C25 1.4331(19)
O3 H28 0.93(2)
O5 C19 1.450(2)
O5 H29 0.85(3)
O1 C21 1.446(2)
O1 H27 0.89(2)
O8 C13 1.441(2)
O8 C16 1.455(2)
O6 C12 1.411(2)
O6 H26 0.84(2)
C26 C9 1.516(2)
C26 H13 0.97(2)
C26 H12 0.95(2)
C26 H32 0.95(2)
C27 C11 1.532(2)
C27 H8 0.96(2)
C27 H25 0.96(2)
C27 H24 0.95(3)
C9 C15 1.547(2)
C9 C19 1.550(2)
C9 C25 1.563(2)
C10 C19 1.512(2)
C10 C20 1.532(3)
C10 H14 0.954(19)
C10 H15 0.962(19)
C11 C12 1.544(2)
C11 C13 1.547(2)
C11 C21 1.552(2)
C12 C25 1.557(2)
C12 C16 1.569(2)
C13 C15 1.528(2)
C13 H9 0.997(18)
C14 C25 1.539(2)
C14 C21 1.559(2)
C14 H2 0.963(18)
C15 H11 0.998(19)
C15 H10 0.978(19)
C16 C23 1.505(2)
C16 C19 1.536(2)
C17 C18 1.533(3)
C17 H7 0.96(2)
C17 H6 0.98(2)
C17 H30 0.96(2)
C18 C24 1.522(2)
C18 C21 1.536(2)
C18 H1 0.992(18)
C20 C22 1.533(3)
C20 H17 1.00(2)
C20 H16 0.98(2)
C22 C23 1.542(3)
C22 H18 0.997(18)
C22 H23 0.99(2)
C23 H20 0.99(2)
C23 H19 0.99(2)
C24 H3 0.960(19)
C24 H4 0.98(2)
C24 H5 0.98(2)
O9W H21 0.91(3)
O9W H22 0.87(3)
